data_7056572
loop_
_publ_author_name
'Banerjee, Saikat'
'Brandao, Paula'
'Bauza, Antonio'
'Frontera, Antonio'
'Barcelo-Oliver, Miquel'
'Panja, Anangamohan'
'Saha, Amrita'

_publ_section_title
;
 Nuclearity versus oxidation state in catalytic efficiency of MnII/III azo
 Schiff base complexes: Computational study on supramolecular interactions
 and phenoxazinone synthase like activity
;
_journal_name_full 'New J. Chem.'
_journal_paper_doi 10.1039/C7NJ02280H
_journal_year 2017
_chemical_formula_moiety 'C70 H76 Cl2 Mn2 N18 O10 Zn2, 4(H2 O)'
_chemical_formula_sum 'C70 H84 Cl2 Mn2 N18 O14 Zn2'
_chemical_formula_weight 1713.07
_space_group_crystal_system monoclinic
_space_group_IT_number 13
_space_group_name_Hall '-P 2yc'
_space_group_name_H-M_alt 'P 1 2/c 1'
_symmetry_space_group_name_Hall '-P 2yc'
_symmetry_space_group_name_H-M 'P 1 2/c 1'
_atom_sites_solution_hydrogens mixed
_audit_creation_date 2017-08-04
_audit_creation_method
;
Olex2 1.2-dev
(compiled 2017.07.20 svn.r3455 for OlexSys, GUI svn.r5356)
;
_audit_update_record
;
2017-08-18 deposited with the CCDC.
2017-08-30 downloaded from the CCDC.
;
_cell_angle_alpha 90
_cell_angle_beta 92.0290(10)
_cell_angle_gamma 90
_cell_formula_units_Z 2
_cell_length_a 8.3750(2)
_cell_length_b 14.7703(4)
_cell_length_c 31.9870(9)
_cell_measurement_reflns_used 460
_cell_measurement_temperature 150(2)
_cell_measurement_theta_max 25.10
_cell_measurement_theta_min 2.93
_cell_measurement_wavelength 0.71073
_cell_volume 3954.35(18)
_computing_cell_refinement 'Bruker Smart'
_computing_data_collection 'Bruker Smart'
_computing_data_reduction 'Bruker Saint'
_computing_molecular_graphics 'Olex2 (Dolomanov et al., 2009)'
_computing_publication_material 'Olex2 (Dolomanov et al., 2009)'
_computing_structure_refinement 'ShelXL (Sheldrick, 2015)'
_computing_structure_solution 'SHELXS-2013 (Sheldrick,2013)'
_diffrn_ambient_temperature 150.15
_diffrn_measured_fraction_theta_full 1.000
_diffrn_measured_fraction_theta_max 0.997
_diffrn_measurement_device_type CCD
_diffrn_measurement_method 'omega and phi scans'
_diffrn_radiation_type MoK\a
_diffrn_radiation_wavelength 0.71073
_diffrn_reflns_av_R_equivalents 0.0347
_diffrn_reflns_av_unetI/netI 0.0275
_diffrn_reflns_Laue_measured_fraction_full 1.000
_diffrn_reflns_Laue_measured_fraction_max 0.997
_diffrn_reflns_limit_h_max 10
_diffrn_reflns_limit_h_min -9
_diffrn_reflns_limit_k_max 18
_diffrn_reflns_limit_k_min -18
_diffrn_reflns_limit_l_max 38
_diffrn_reflns_limit_l_min -38
_diffrn_reflns_number 45338
_diffrn_reflns_point_group_measured_fraction_full 1.000
_diffrn_reflns_point_group_measured_fraction_max 0.997
_diffrn_reflns_theta_full 25.242
_diffrn_reflns_theta_max 25.708
_diffrn_reflns_theta_min 1.274
_exptl_absorpt_coefficient_mu 1.051
_exptl_absorpt_correction_T_max 0.939
_exptl_absorpt_correction_T_min 0.817
_exptl_absorpt_correction_type multi-scan
_exptl_absorpt_process_details SADBAS
_exptl_crystal_colour bronze
_exptl_crystal_density_diffrn 1.439
_exptl_crystal_density_method 'not measured'
_exptl_crystal_description plate
_exptl_crystal_F_000 1772
_exptl_crystal_size_max 0.3
_exptl_crystal_size_mid 0.16
_exptl_crystal_size_min 0.06
_refine_diff_density_max 1.315
_refine_diff_density_min -0.872
_refine_diff_density_rms 0.081
_refine_ls_extinction_method none
_refine_ls_goodness_of_fit_ref 1.055
_refine_ls_hydrogen_treatment constr
_refine_ls_matrix_type full
_refine_ls_number_parameters 610
_refine_ls_number_reflns 7512
_refine_ls_number_restraints 287
_refine_ls_restrained_S_all 1.046
_refine_ls_R_factor_all 0.0830
_refine_ls_R_factor_gt 0.0613
_refine_ls_shift/su_max 0.001
_refine_ls_shift/su_mean 0.000
_refine_ls_structure_factor_coef Fsqd
_refine_ls_weighting_details 'w=1/[\s^2^(Fo^2^)+(0.1042P)^2^+5.7798P] where P=(Fo^2^+2Fc^2^)/3'
_refine_ls_weighting_scheme calc
_refine_ls_wR_factor_gt 0.1815
_refine_ls_wR_factor_ref 0.1995
_reflns_Friedel_coverage 0.000
_reflns_number_gt 5586
_reflns_number_total 7512
_reflns_threshold_expression 'I > 2\s(I)'
_cod_data_source_file c7nj02280h2.cif
_cod_data_source_block compound_2
_cod_database_code 7056572
_shelx_shelxl_version_number 2017/1
_shelx_space_group_comment
;
The symmetry employed for this shelxl refinement is uniquely defined
by the following loop, which should always be used as a source of
symmetry information in preference to the above space-group names.
They are only intended as comments.
;
_shelx_estimated_absorpt_t_max 0.940
_shelx_estimated_absorpt_t_min 0.743
_olex2_refinement_description
;
1. Fixed Uiso
 At 1.2 times of:
  All C(H) groups, All C(H,H) groups
 At 1.5 times of:
  All C(H,H,H) groups, All O(H,H) groups
2. Restrained distances
 C38-C39 \\sim C38A-C39A
 with sigma of 0.02
 C39-C40 \\sim C39A-C40A
 with sigma of 0.02
 C40-C41 \\sim C40A-C41A
 with sigma of 0.02
 C41-C42 \\sim C41A-C42A
 with sigma of 0.02
 C41-C43 \\sim C41A-C43A
 with sigma of 0.02
 C43-C44 \\sim C43A-C44A
 with sigma of 0.02
 C34-N36 \\sim C34-N36A
 with sigma of 0.04
 C34-N37 \\sim C34-N37A
 with sigma of 0.04
 C34-C38 \\sim C34-C38A
 with sigma of 0.04
 N36-N37 \\sim N36A-N37A
 with sigma of 0.04
 N36-C38 \\sim N36A-C38A
 with sigma of 0.04
 N36-C44 \\sim N36A-C44A
 with sigma of 0.04
 N37-C38 \\sim N37A-C38A
 with sigma of 0.04
 N37-C39 \\sim N37A-C39A
 with sigma of 0.04
 N37-C44 \\sim N37A-C44A
 with sigma of 0.04
 C38-C40 \\sim C38A-C40A
 with sigma of 0.04
 C38-C43 \\sim C38A-C43A
 with sigma of 0.04
 C38-C44 \\sim C38A-C44A
 with sigma of 0.04
 C39-C41 \\sim C39A-C41A
 with sigma of 0.04
 C39-C44 \\sim C39A-C44A
 with sigma of 0.04
 C40-C42 \\sim C40A-C42A
 with sigma of 0.04
 C40-C43 \\sim C40A-C43A
 with sigma of 0.04
 C41-C44 \\sim C41A-C44A
 with sigma of 0.04
 C42-C43 \\sim C42A-C43A
 with sigma of 0.04
 C12-N14 \\sim C12-N14A
 with sigma of 0.02
 C17-C18 \\sim C17A-C18A
 with sigma of 0.02
 C18-C19 \\sim C18A-C19A
 with sigma of 0.02
 C19-C21 \\sim C19A-C21A
 with sigma of 0.02
 C12-N15 \\sim C12-N15A
 with sigma of 0.04
 N14-N15 \\sim N14A-N15A
 with sigma of 0.04
 N14-C16 \\sim N14A-C16A
 with sigma of 0.04
 N14-C22 \\sim N14A-C22A
 with sigma of 0.04
 N15-C16 \\sim N15A-C16A
 with sigma of 0.04
 N15-C17 \\sim N15A-C17A
 with sigma of 0.04
 N15-C22 \\sim N15A-C22A
 with sigma of 0.04
 C16-C17 \\sim C16A-C17A
 with sigma of 0.04
 C16-C18 \\sim C16A-C18A
 with sigma of 0.04
 C16-C21 \\sim C16A-C21A
 with sigma of 0.04
 C16-C22 \\sim C16A-C22A
 with sigma of 0.04
 C17-C19 \\sim C17A-C19A
 with sigma of 0.04
 C17-C22 \\sim C17A-C22A
 with sigma of 0.04
 C18-C20 \\sim C18A-C20A
 with sigma of 0.04
 C18-C21 \\sim C18A-C21A
 with sigma of 0.04
 C19-C20 \\sim C19A-C20A
 with sigma of 0.04
 C19-C22 \\sim C19A-C22A
 with sigma of 0.04
 C20-C21 \\sim C20A-C21A
 with sigma of 0.04
 C21-C22 \\sim C21A-C22A
 with sigma of 0.04
3. Rigid body (RIGU) restrains
 N36, N37, C38, C39, C40, C41, C43, C44, C42
 with sigma for 1-2 distances of 0.001 and sigma for 1-3 distances of 0.001
 N14, N15, C16, C17, C18, C19, C21, C22, C20
 with sigma for 1-2 distances of 0.001 and sigma for 1-3 distances of 0.001
 N36A, N37A, C38A, C39A, C40A, C41A, C43A, C44A, C42A
 with sigma for 1-2 distances of 0.001 and sigma for 1-3 distances of 0.001
 N14A, N15A, C16A, C17A, C18A, C19A, C21A, C22A, C20A
 with sigma for 1-2 distances of 0.001 and sigma for 1-3 distances of 0.001
4. Others
 Fixed Sof: N14(0.5) N15(0.5) C16(0.5) C17(0.5) H17(0.5) C18(0.5) H18(0.5)
 C19(0.5) C21(0.5) H21(0.5) C22(0.5) H22(0.5) C20(0.5) H20A(0.5) H20B(0.5)
 H20C(0.5) N36(0.5) N37(0.5) C38(0.5) C39(0.5) H39(0.5) C40(0.5) H40(0.5)
 C41(0.5) C43(0.5) H43(0.5) C44(0.5) H44(0.5) C42(0.5) H42A(0.5) H42B(0.5)
 H42C(0.5) N36A(0.5) N37A(0.5) C38A(0.5) C39A(0.5) H39A(0.5) C40A(0.5)
 H40A(0.5) C41A(0.5) C43A(0.5) H43A(0.5) C44A(0.5) H44A(0.5) C42A(0.5)
 H42D(0.5) H42E(0.5) H42F(0.5) N14A(0.5) N15A(0.5) C16A(0.5) C17A(0.5)
 H17A(0.5) C18A(0.5) H18A(0.5) C19A(0.5) C21A(0.5) H21A(0.5) C22A(0.5)
 H22A(0.5) C20A(0.5) H20D(0.5) H20E(0.5) H20F(0.5)
5.a Riding coordinates:
 O2W(H2WA,H2WB), O3W(H3WA,H3WB)
5.b Rotating group:
 O1W(H1WA,H1WB)
5.c Secondary CH2 refined with riding coordinates:
 C2(H2A,H2B), C24(H24A,H24B)
5.d Aromatic/amide H refined with riding coordinates:
 C4(H4), C11(H11), C13(H13), C17(H17), C18(H18), C21(H21), C22(H22), C26(H26),
 C33(H33), C35(H35), C39(H39), C40(H40), C43(H43), C44(H44), C39A(H39A),
 C40A(H40A), C43A(H43A), C44A(H44A), C17A(H17A), C18A(H18A), C21A(H21A),
 C22A(H22A)
5.e Fitted hexagon refined as free rotating group:
 C16(C17,C18,C19,C21,C22), C38(C39,C40,C41,C43,C44), C38A(C39A,C40A,C41A,C43A,
 C44A), C16A(C17A,C18A,C19A,C21A,C22A)
5.f Idealised Me refined as rotating group:
 C10(H10A,H10B,H10C), C20(H20A,H20B,H20C), C23(H23A,H23B,H23C), C32(H32A,H32B,
 H32C), C42(H42A,H42B,H42C), C45(H45A,H45B,H45C), C42A(H42D,H42E,H42F),
 C20A(H20D,H20E,H20F)
;
_olex2_submission_special_instructions 'No special instructions were received'

loop_
_space_group_symop_operation_xyz
'x, y, z'
'-x, y, -z+1/2'
'-x, -y, -z'
'x, -y, z-1/2'

loop_
_atom_site_label
_atom_site_type_symbol
_atom_site_fract_x
_atom_site_fract_y
_atom_site_fract_z
_atom_site_U_iso_or_equiv
_atom_site_adp_type
_atom_site_occupancy
_atom_site_site_symmetry_order
_atom_site_calc_flag
_atom_site_refinement_flags_posn
_atom_site_refinement_flags_adp
_atom_site_refinement_flags_occupancy
_atom_site_disorder_assembly
_atom_site_disorder_group
Zn1 Zn 0.91337(7) 0.77216(4) 0.56940(2) 0.0657(2) Uani 1 1 d . . . . .
Mn1 Mn 1.08865(7) 0.58524(4) 0.53078(2) 0.0445(2) Uani 1 1 d . . . . .
N46 N 1.1435(4) 0.4562(2) 0.50015(12) 0.0501(8) Uani 1 1 d . . . . .
N47 N 1.2644(4) 0.4145(3) 0.49411(13) 0.0550(9) Uani 1 1 d . . . . .
N48 N 1.3792(5) 0.3754(3) 0.48855(16) 0.0762(13) Uani 1 1 d . . . . .
Cl1 Cl 1.1004(3) 0.8414(2) 0.61063(11) 0.1762(15) Uani 1 1 d . . . . .
C1 C 0.5708(8) 0.8991(4) 0.5699(3) 0.094(2) Uani 1 1 d . . . . .
C2 C 0.6077(7) 0.8477(5) 0.6100(3) 0.099(2) Uani 1 1 d . . . . .
H2A H 0.657771 0.890304 0.630427 0.119 Uiso 1 1 calc R . . . .
H2B H 0.505290 0.827689 0.621449 0.119 Uiso 1 1 calc R . . . .
N3 N 0.7141(5) 0.7667(3) 0.60705(16) 0.0729(13) Uani 1 1 d . . . . .
C4 C 0.6918(7) 0.7044(5) 0.63392(19) 0.0804(18) Uani 1 1 d . . . . .
H4 H 0.604498 0.712863 0.651686 0.096 Uiso 1 1 calc R . . . .
C5 C 0.7834(6) 0.6228(5) 0.64044(17) 0.0741(15) Uani 1 1 d . . . . .
C6 C 0.9020(6) 0.5931(4) 0.61327(14) 0.0572(12) Uani 1 1 d . . . . .
O7 O 0.9463(4) 0.6387(2) 0.58036(9) 0.0551(8) Uani 1 1 d . . . . .
C8 C 0.9746(6) 0.5087(4) 0.62188(15) 0.0627(12) Uani 1 1 d . . . . .
O9 O 1.0800(4) 0.4848(3) 0.59169(10) 0.0663(9) Uani 1 1 d . . . . .
C10 C 1.1810(7) 0.4077(4) 0.6001(2) 0.0783(16) Uani 1 1 d . . . . .
H10A H 1.258942 0.402256 0.578074 0.117 Uiso 1 1 calc GR . . . .
H10B H 1.115466 0.352725 0.600631 0.117 Uiso 1 1 calc GR . . . .
H10C H 1.237283 0.415475 0.627206 0.117 Uiso 1 1 calc GR . . . .
C11 C 0.9400(7) 0.4579(5) 0.65626(17) 0.0806(17) Uani 1 1 d . . . . .
H11 H 0.991207 0.401253 0.661038 0.097 Uiso 1 1 calc R . . . .
C12 C 0.8299(8) 0.4896(6) 0.68390(19) 0.097(2) Uani 1 1 d D . . . .
C13 C 0.7495(8) 0.5697(6) 0.67518(19) 0.094(2) Uani 1 1 d . . . . .
H13 H 0.669042 0.589165 0.693350 0.113 Uiso 1 1 calc R . . . .
N14 N 0.7580(14) 0.4646(8) 0.7222(3) 0.081(3) Uani 0.5 1 d D U P A 1
N15 N 0.8178(17) 0.3851(8) 0.7291(4) 0.079(3) Uani 0.5 1 d D U P A 1
C16 C 0.7598(12) 0.3392(6) 0.7641(3) 0.080(3) Uani 0.5 1 d D U P A 1
C17 C 0.8350(13) 0.2583(7) 0.7751(4) 0.126(7) Uani 0.5 1 d DG U P A 1
H17 H 0.921583 0.236835 0.759474 0.152 Uiso 0.5 1 calc R . P A 1
C18 C 0.7835(18) 0.2088(7) 0.8091(5) 0.135(8) Uani 0.5 1 d DG U P A 1
H18 H 0.834903 0.153577 0.816628 0.162 Uiso 0.5 1 calc R . P A 1
C19 C 0.6568(18) 0.2402(8) 0.8320(4) 0.095(6) Uani 0.5 1 d DG U P A 1
C21 C 0.5817(13) 0.3211(7) 0.8209(3) 0.073(3) Uani 0.5 1 d DG U P A 1
H21 H 0.495086 0.342563 0.836569 0.087 Uiso 0.5 1 calc R . P A 1
C22 C 0.6331(11) 0.3706(5) 0.7870(3) 0.068(3) Uani 0.5 1 d DG U P A 1
H22 H 0.581765 0.425822 0.779415 0.082 Uiso 0.5 1 calc R . P A 1
C20 C 0.612(4) 0.182(2) 0.8676(9) 0.105(8) Uani 0.5 1 d D U P A 1
H20A H 0.672293 0.125454 0.866989 0.158 Uiso 0.5 1 calc GR . P A 1
H20B H 0.497089 0.168841 0.865241 0.158 Uiso 0.5 1 calc GR . P A 1
H20C H 0.635885 0.213894 0.893938 0.158 Uiso 0.5 1 calc GR . P A 1
C23 C 0.4652(9) 0.9790(5) 0.5827(3) 0.134(4) Uani 1 1 d . . . . .
H23A H 0.364480 0.955838 0.593115 0.201 Uiso 1 1 calc GR . . . .
H23B H 0.442900 1.017861 0.558320 0.201 Uiso 1 1 calc GR . . . .
H23C H 0.520989 1.014097 0.604679 0.201 Uiso 1 1 calc GR . . . .
C24 C 0.7214(8) 0.9415(4) 0.5531(3) 0.111(3) Uani 1 1 d . . . . .
H24A H 0.690047 0.988621 0.532353 0.133 Uiso 1 1 calc R . . . .
H24B H 0.781120 0.971681 0.576420 0.133 Uiso 1 1 calc R . . . .
N25 N 0.8275(6) 0.8765(3) 0.5333(2) 0.0866(16) Uani 1 1 d . . . . .
C26 C 0.8685(7) 0.8964(4) 0.4968(3) 0.089(2) Uani 1 1 d . . . . .
H26 H 0.825697 0.951273 0.485729 0.106 Uiso 1 1 calc R . . . .
C27 C 0.9732(6) 0.8462(3) 0.46942(19) 0.0680(14) Uani 1 1 d . . . . .
C28 C 1.0484(6) 0.7647(3) 0.48185(17) 0.0574(12) Uani 1 1 d . . . . .
O29 O 1.0295(4) 0.72484(19) 0.51770(11) 0.0587(8) Uani 1 1 d . . . . .
C30 C 1.1508(6) 0.7230(3) 0.45259(15) 0.0559(11) Uani 1 1 d . . . . .
O31 O 1.2172(4) 0.6443(2) 0.46687(10) 0.0620(9) Uani 1 1 d . . . . .
C32 C 1.3346(6) 0.6027(4) 0.44160(17) 0.0688(14) Uani 1 1 d . . . . .
H32A H 1.381864 0.550776 0.456579 0.103 Uiso 1 1 calc GR . . . .
H32B H 1.418409 0.646721 0.435732 0.103 Uiso 1 1 calc GR . . . .
H32C H 1.283789 0.582064 0.415225 0.103 Uiso 1 1 calc GR . . . .
C33 C 1.1733(7) 0.7604(4) 0.41430(16) 0.0695(14) Uani 1 1 d . . . . .
H33 H 1.240188 0.730811 0.395218 0.083 Uiso 1 1 calc R . . . .
C34 C 1.0992(8) 0.8417(5) 0.40281(19) 0.0818(18) Uani 1 1 d D . . . .
C35 C 1.0007(7) 0.8829(4) 0.4301(2) 0.0837(18) Uani 1 1 d . . . . .
H35 H 0.949418 0.937923 0.422064 0.100 Uiso 1 1 calc R . . . .
N36 N 1.1012(16) 0.8994(10) 0.3699(4) 0.084(3) Uani 0.5 1 d D U P B 1
N37 N 1.194(3) 0.8639(12) 0.3445(5) 0.093(4) Uani 0.5 1 d D U P B 1
C38 C 1.2181(15) 0.9202(8) 0.3092(3) 0.102(4) Uani 0.5 1 d D U P B 1
C39 C 1.3189(18) 0.8826(8) 0.2802(3) 0.128(5) Uani 0.5 1 d DG U P B 1
H39 H 1.359260 0.823055 0.284292 0.154 Uiso 0.5 1 calc R . P B 1
C40 C 1.361(2) 0.9323(11) 0.2454(4) 0.185(12) Uani 0.5 1 d DG U P B 1
H40 H 1.429622 0.906607 0.225580 0.222 Uiso 0.5 1 calc R . P B 1
C41 C 1.302(2) 1.0195(11) 0.2394(4) 0.146(8) Uani 0.5 1 d DG U P B 1
C43 C 1.2009(19) 1.0570(8) 0.2683(4) 0.134(6) Uani 0.5 1 d DG U P B 1
H43 H 1.160571 1.116600 0.264269 0.161 Uiso 0.5 1 calc R . P B 1
C44 C 1.1591(15) 1.0074(8) 0.3032(3) 0.115(5) Uani 0.5 1 d DG U P B 1
H44 H 1.090207 1.033049 0.322982 0.138 Uiso 0.5 1 calc R . P B 1
C42 C 1.340(5) 1.0645(17) 0.1974(8) 0.167(12) Uani 0.5 1 d D U P B 1
H42A H 1.455278 1.062675 0.193565 0.250 Uiso 0.5 1 calc GR . P B 1
H42B H 1.303592 1.127595 0.197553 0.250 Uiso 0.5 1 calc GR . P B 1
H42C H 1.284604 1.031855 0.174486 0.250 Uiso 0.5 1 calc GR . P B 1
C45 C 0.4833(7) 0.8409(4) 0.5376(2) 0.0865(18) Uani 1 1 d . . . . .
H45A H 0.549228 0.788298 0.531067 0.130 Uiso 1 1 calc GR . . . .
H45B H 0.461756 0.876307 0.512153 0.130 Uiso 1 1 calc GR . . . .
H45C H 0.382031 0.820230 0.548796 0.130 Uiso 1 1 calc GR . . . .
O1W O 1.3265(4) 0.6013(3) 0.55749(11) 0.0690(9) Uani 1 1 d . . . . .
H1WA H 1.379448 0.550515 0.555339 0.103 Uiso 1 1 d GR . . . .
H1WB H 1.321505 0.609960 0.584472 0.103 Uiso 1 1 d GR . . . .
O2W O 1.3057(6) 0.6726(5) 0.63477(15) 0.132(2) Uani 1 1 d . . . . .
H2WA H 1.310742 0.658931 0.661252 0.198 Uiso 1 1 d R . . . .
H2WB H 1.246992 0.721201 0.633362 0.198 Uiso 1 1 d R . . . .
O3W O 1.3189(15) 0.6202(5) 0.7203(2) 0.247(5) Uani 1 1 d . . . . .
H3WA H 1.367938 0.579316 0.735527 0.370 Uiso 1 1 d R . . . .
H3WB H 1.258158 0.648336 0.737577 0.370 Uiso 1 1 d R . . . .
N36A N 1.162(2) 0.8643(11) 0.3592(4) 0.085(3) Uani 0.5 1 d D U P B 2
N37A N 1.1127(14) 0.9455(9) 0.3530(3) 0.091(3) Uani 0.5 1 d D U P B 2
C38A C 1.1580(16) 0.9821(8) 0.3138(3) 0.111(5) Uani 0.5 1 d D U P B 2
C39A C 1.1401(16) 1.0750(8) 0.3088(3) 0.115(4) Uani 0.5 1 d DG U P B 2
H39A H 1.093406 1.110051 0.330071 0.138 Uiso 0.5 1 calc R . P B 2
C40A C 1.191(2) 1.1168(8) 0.2726(4) 0.135(6) Uani 0.5 1 d DG U P B 2
H40A H 1.178390 1.180294 0.269173 0.162 Uiso 0.5 1 calc R . P B 2
C41A C 1.259(2) 1.0655(10) 0.2415(4) 0.135(6) Uani 0.5 1 d DG U P B 2
C43A C 1.277(2) 0.9726(10) 0.2465(3) 0.154(8) Uani 0.5 1 d DG U P B 2
H43A H 1.323559 0.937545 0.225271 0.185 Uiso 0.5 1 calc R . P B 2
C44A C 1.2264(19) 0.9308(7) 0.2827(3) 0.133(6) Uani 0.5 1 d DG U P B 2
H44A H 1.238577 0.867301 0.286169 0.160 Uiso 0.5 1 calc R . P B 2
C42A C 1.332(5) 1.1200(18) 0.2061(8) 0.172(11) Uani 0.5 1 d D U P B 2
H42D H 1.246429 1.145317 0.187947 0.258 Uiso 0.5 1 calc GR . P B 2
H42E H 1.399256 1.080207 0.189600 0.258 Uiso 0.5 1 calc GR . P B 2
H42F H 1.397303 1.169369 0.218003 0.258 Uiso 0.5 1 calc GR . P B 2
N14A N 0.8170(17) 0.4165(9) 0.7167(4) 0.077(3) Uani 0.5 1 d D U P A 2
N15A N 0.7351(11) 0.4461(7) 0.7457(3) 0.070(2) Uani 0.5 1 d D U P A 2
C16A C 0.7115(9) 0.3781(5) 0.7778(2) 0.063(2) Uani 0.5 1 d D U P A 2
C17A C 0.5768(10) 0.3932(5) 0.8010(3) 0.064(2) Uani 0.5 1 d DG U P A 2
H17A H 0.511364 0.444601 0.795335 0.077 Uiso 0.5 1 calc R . P A 2
C18A C 0.5377(11) 0.3331(6) 0.8325(3) 0.063(3) Uani 0.5 1 d DG U P A 2
H18A H 0.445607 0.343376 0.848305 0.076 Uiso 0.5 1 calc R . P A 2
C19A C 0.6334(13) 0.2578(6) 0.8407(3) 0.057(2) Uani 0.5 1 d DG U P A 2
C21A C 0.7681(11) 0.2427(5) 0.8176(3) 0.065(2) Uani 0.5 1 d DG U P A 2
H21A H 0.833484 0.191288 0.823229 0.078 Uiso 0.5 1 calc R . P A 2
C22A C 0.8072(8) 0.3028(6) 0.7861(2) 0.071(3) Uani 0.5 1 d DG U P A 2
H22A H 0.899245 0.292513 0.770259 0.085 Uiso 0.5 1 calc R . P A 2
C20A C 0.588(4) 0.2012(17) 0.8782(9) 0.077(5) Uani 0.5 1 d D U P A 2
H20D H 0.562202 0.241261 0.901410 0.116 Uiso 0.5 1 calc GR . P A 2
H20E H 0.677355 0.161851 0.886647 0.116 Uiso 0.5 1 calc GR . P A 2
H20F H 0.494304 0.164012 0.870531 0.116 Uiso 0.5 1 calc GR . P A 2

loop_
_atom_site_aniso_label
_atom_site_aniso_U_11
_atom_site_aniso_U_22
_atom_site_aniso_U_33
_atom_site_aniso_U_23
_atom_site_aniso_U_13
_atom_site_aniso_U_12
Zn1 0.0507(4) 0.0579(4) 0.0899(5) -0.0289(3) 0.0230(3) -0.0020(2)
Mn1 0.0360(4) 0.0455(4) 0.0528(4) -0.0081(3) 0.0122(3) 0.0050(3)
N46 0.0383(19) 0.0461(19) 0.066(2) -0.0110(17) 0.0082(16) 0.0091(15)
N47 0.038(2) 0.055(2) 0.072(2) -0.0168(18) 0.0043(17) 0.0052(18)
N48 0.039(2) 0.077(3) 0.113(4) -0.025(3) 0.009(2) 0.018(2)
Cl1 0.0853(14) 0.182(3) 0.261(3) -0.134(3) 0.0049(17) -0.0077(15)
C1 0.070(4) 0.049(3) 0.165(7) -0.028(4) 0.042(4) 0.012(3)
C2 0.065(4) 0.092(5) 0.141(6) -0.063(5) 0.028(4) 0.010(3)
N3 0.048(2) 0.082(3) 0.090(3) -0.041(3) 0.020(2) 0.004(2)
C4 0.054(3) 0.115(5) 0.074(4) -0.027(4) 0.031(3) -0.007(3)
C5 0.052(3) 0.106(4) 0.066(3) -0.019(3) 0.020(2) -0.007(3)
C6 0.045(3) 0.078(3) 0.049(2) -0.005(2) 0.0090(19) -0.007(2)
O7 0.0482(18) 0.069(2) 0.0485(16) -0.0079(14) 0.0121(13) 0.0078(14)
C8 0.046(3) 0.085(4) 0.058(3) 0.002(3) 0.002(2) -0.007(2)
O9 0.060(2) 0.080(2) 0.0601(19) 0.0098(17) 0.0080(16) 0.0146(17)
C10 0.064(3) 0.084(4) 0.086(4) 0.018(3) -0.002(3) 0.016(3)
C11 0.067(3) 0.107(5) 0.068(3) 0.022(3) 0.001(3) -0.017(3)
C12 0.078(4) 0.143(7) 0.070(4) 0.019(4) 0.015(3) -0.036(4)
C13 0.074(4) 0.146(7) 0.064(3) -0.004(4) 0.033(3) -0.022(4)
N14 0.076(7) 0.086(6) 0.083(7) 0.009(5) 0.035(6) 0.013(5)
N15 0.060(6) 0.083(6) 0.094(7) 0.006(4) 0.023(5) 0.006(5)
C16 0.072(7) 0.073(6) 0.095(7) 0.003(5) 0.024(5) 0.001(4)
C17 0.099(10) 0.093(8) 0.191(14) 0.048(9) 0.063(10) 0.023(7)
C18 0.107(12) 0.099(11) 0.201(16) 0.057(11) 0.061(11) 0.013(8)
C19 0.065(9) 0.099(9) 0.122(11) 0.035(8) 0.004(7) -0.006(6)
C21 0.066(7) 0.088(7) 0.063(6) 0.008(5) -0.002(4) -0.009(5)
C22 0.055(7) 0.084(6) 0.066(6) 0.007(4) 0.004(4) 0.001(4)
C20 0.080(16) 0.100(17) 0.136(17) 0.043(16) 0.007(9) -0.013(9)
C23 0.091(5) 0.066(4) 0.249(11) -0.042(5) 0.061(6) 0.019(3)
C24 0.079(4) 0.043(3) 0.214(9) -0.030(4) 0.050(5) 0.003(3)
N25 0.065(3) 0.043(2) 0.155(5) -0.013(3) 0.041(3) -0.005(2)
C26 0.054(3) 0.040(3) 0.173(7) 0.006(3) 0.011(4) -0.007(2)
C27 0.053(3) 0.048(3) 0.102(4) 0.009(3) 0.001(3) -0.011(2)
C28 0.046(3) 0.046(2) 0.081(3) -0.006(2) 0.013(2) -0.0134(19)
O29 0.062(2) 0.0406(15) 0.075(2) -0.0026(14) 0.0309(17) -0.0023(14)
C30 0.054(3) 0.054(3) 0.060(3) -0.007(2) 0.008(2) -0.015(2)
O31 0.063(2) 0.0563(19) 0.068(2) -0.0054(15) 0.0292(16) -0.0012(15)
C32 0.061(3) 0.077(3) 0.070(3) -0.020(3) 0.031(2) -0.006(3)
C33 0.064(3) 0.085(4) 0.060(3) -0.005(3) 0.004(2) -0.028(3)
C34 0.075(4) 0.093(4) 0.077(4) 0.023(3) -0.016(3) -0.032(3)
C35 0.064(4) 0.071(4) 0.115(5) 0.023(4) -0.017(4) -0.013(3)
N36 0.079(8) 0.110(9) 0.061(5) 0.024(6) -0.004(4) -0.006(6)
N37 0.095(9) 0.121(8) 0.063(7) 0.019(5) 0.001(5) -0.004(6)
C38 0.117(10) 0.138(8) 0.051(5) 0.019(5) -0.003(5) -0.008(6)
C39 0.161(14) 0.169(11) 0.056(6) 0.022(7) 0.015(7) 0.013(10)
C40 0.25(3) 0.209(14) 0.096(11) 0.062(10) 0.072(15) 0.060(14)
C41 0.155(18) 0.199(13) 0.085(9) 0.054(10) 0.016(9) 0.023(12)
C43 0.137(14) 0.172(13) 0.094(9) 0.056(9) 0.016(8) 0.012(11)
C44 0.111(12) 0.147(9) 0.088(9) 0.043(7) 0.005(7) -0.002(8)
C42 0.23(3) 0.19(2) 0.086(11) 0.046(14) 0.031(13) 0.01(2)
C45 0.075(4) 0.054(3) 0.132(5) -0.005(3) 0.022(4) 0.018(3)
O1W 0.0493(19) 0.084(2) 0.074(2) -0.0128(19) 0.0047(16) 0.0016(17)
O2W 0.094(4) 0.221(7) 0.082(3) -0.028(4) 0.002(3) -0.038(4)
O3W 0.490(17) 0.135(6) 0.123(5) 0.017(5) 0.107(8) 0.012(8)
N36A 0.076(12) 0.117(7) 0.062(10) 0.000(6) -0.003(7) -0.013(6)
N37A 0.088(7) 0.128(7) 0.057(4) 0.012(5) -0.003(4) -0.001(6)
C38A 0.114(12) 0.161(8) 0.058(5) 0.025(5) -0.001(6) 0.003(7)
C39A 0.115(11) 0.164(8) 0.066(6) 0.038(6) 0.001(6) 0.008(8)
C40A 0.147(15) 0.186(11) 0.073(7) 0.049(8) 0.015(8) 0.017(11)
C41A 0.133(14) 0.205(11) 0.067(7) 0.046(8) 0.007(7) 0.021(11)
C43A 0.20(2) 0.200(11) 0.061(7) 0.027(8) 0.024(9) 0.017(11)
C44A 0.163(16) 0.179(9) 0.058(6) 0.022(6) 0.011(7) 0.015(10)
C42A 0.21(3) 0.230(19) 0.082(13) 0.053(17) 0.038(14) 0.01(2)
N14A 0.072(7) 0.087(8) 0.073(5) 0.018(5) 0.025(5) 0.008(7)
N15A 0.060(5) 0.084(5) 0.068(5) 0.015(3) 0.017(4) 0.000(4)
C16A 0.050(5) 0.078(5) 0.060(5) 0.010(4) 0.003(3) -0.010(4)
C17A 0.053(5) 0.077(6) 0.062(5) 0.016(4) 0.006(4) -0.005(4)
C18A 0.062(6) 0.068(5) 0.061(6) 0.011(4) 0.011(4) 0.000(4)
C19A 0.046(5) 0.050(4) 0.075(5) 0.003(4) 0.002(4) -0.016(3)
C21A 0.044(5) 0.069(6) 0.083(6) 0.010(4) 0.004(4) -0.009(4)
C22A 0.049(5) 0.079(6) 0.085(6) 0.016(5) 0.008(4) -0.009(4)
C20A 0.063(10) 0.060(8) 0.111(11) 0.028(8) 0.025(7) 0.002(6)

loop_
_atom_type_symbol
_atom_type_description
_atom_type_scat_dispersion_real
_atom_type_scat_dispersion_imag
_atom_type_scat_source
C C 0.0033 0.0016 'International Tables Vol C Tables 4.2.6.8 and 6.1.1.4'
H H 0.0000 0.0000 'International Tables Vol C Tables 4.2.6.8 and 6.1.1.4'
Cl Cl 0.1484 0.1585 'International Tables Vol C Tables 4.2.6.8 and 6.1.1.4'
Mn Mn 0.3368 0.7283 'International Tables Vol C Tables 4.2.6.8 and 6.1.1.4'
N N 0.0061 0.0033 'International Tables Vol C Tables 4.2.6.8 and 6.1.1.4'
O O 0.0106 0.0060 'International Tables Vol C Tables 4.2.6.8 and 6.1.1.4'
Zn Zn 0.2839 1.4301 'International Tables Vol C Tables 4.2.6.8 and 6.1.1.4'

loop_
_geom_angle_atom_site_label_1
_geom_angle_atom_site_label_2
_geom_angle_atom_site_label_3
_geom_angle
_geom_angle_site_symmetry_1
_geom_angle_site_symmetry_3
N3 Zn1 Cl1 103.41(15) . .
O7 Zn1 Cl1 104.68(13) . .
O7 Zn1 N3 88.24(17) . .
O7 Zn1 N25 151.44(18) . .
O7 Zn1 O29 75.15(12) . .
N25 Zn1 Cl1 102.23(18) . .
N25 Zn1 N3 94.7(2) . .
N25 Zn1 O29 88.24(18) . .
O29 Zn1 Cl1 106.51(12) . .
O29 Zn1 N3 148.57(15) . .
N46 Mn1 N46 75.98(14) . 3_766
N46 Mn1 O9 80.91(13) . .
N46 Mn1 O9 97.83(13) 3_766 .
N46 Mn1 O31 80.52(12) . .
N46 Mn1 O31 97.28(13) 3_766 .
O7 Mn1 N46 140.46(14) . .
O7 Mn1 N46 86.06(12) . 3_766
O7 Mn1 O9 66.82(12) . .
O7 Mn1 O31 137.32(12) . .
O9 Mn1 O31 152.39(11) . .
O29 Mn1 N46 142.36(14) . .
O29 Mn1 N46 89.17(13) . 3_766
O29 Mn1 O7 70.44(12) . .
O29 Mn1 O9 135.99(12) . .
O29 Mn1 O31 67.10(11) . .
O1W Mn1 N46 93.86(14) . .
O1W Mn1 N46 169.72(13) . 3_766
O1W Mn1 O7 101.24(13) . .
O1W Mn1 O9 78.73(13) . .
O1W Mn1 O29 100.05(14) . .
O1W Mn1 O31 82.34(13) . .
Mn1 N46 Mn1 104.02(14) . 3_766
N47 N46 Mn1 120.7(3) . 3_766
N47 N46 Mn1 134.7(3) . .
N48 N47 N46 179.6(6) . .
C2 C1 C23 105.1(7) . .
C2 C1 C24 111.0(7) . .
C24 C1 C23 105.6(5) . .
C45 C1 C2 111.8(5) . .
C45 C1 C23 110.4(6) . .
C45 C1 C24 112.4(7) . .
C1 C2 H2A 108.1 . .
C1 C2 H2B 108.1 . .
H2A C2 H2B 107.3 . .
N3 C2 C1 116.9(5) . .
N3 C2 H2A 108.1 . .
N3 C2 H2B 108.1 . .
C2 N3 Zn1 119.6(5) . .
C4 N3 Zn1 123.6(4) . .
C4 N3 C2 115.6(5) . .
N3 C4 H4 116.2 . .
N3 C4 C5 127.6(5) . .
C5 C4 H4 116.2 . .
C6 C5 C4 123.6(5) . .
C13 C5 C4 117.5(5) . .
C13 C5 C6 118.8(6) . .
O7 C6 C5 123.9(5) . .
O7 C6 C8 118.5(4) . .
C8 C6 C5 117.6(5) . .
Zn1 O7 Mn1 107.70(14) . .
C6 O7 Zn1 126.8(3) . .
C6 O7 Mn1 125.3(3) . .
O9 C8 C6 111.9(4) . .
C11 C8 C6 122.6(5) . .
C11 C8 O9 125.5(5) . .
C8 O9 Mn1 116.1(3) . .
C8 O9 C10 117.4(4) . .
C10 O9 Mn1 126.4(3) . .
O9 C10 H10A 109.5 . .
O9 C10 H10B 109.5 . .
O9 C10 H10C 109.5 . .
H10A C10 H10B 109.5 . .
H10A C10 H10C 109.5 . .
H10B C10 H10C 109.5 . .
C8 C11 H11 120.2 . .
C8 C11 C12 119.5(7) . .
C12 C11 H11 120.2 . .
C11 C12 C13 119.5(6) . .
C11 C12 N14 140.3(9) . .
C11 C12 N14A 105.5(8) . .
C13 C12 N14 100.2(7) . .
C13 C12 N14A 134.7(8) . .
C5 C13 H13 119.0 . .
C12 C13 C5 121.9(6) . .
C12 C13 H13 119.0 . .
N15 N14 C12 102.0(10) . .
N14 N15 C16 115.5(9) . .
C17 C16 N15 116.7(7) . .
C17 C16 C22 120.0 . .
C22 C16 N15 123.3(7) . .
C16 C17 H17 120.0 . .
C18 C17 C16 120.0 . .
C18 C17 H17 120.0 . .
C17 C18 H18 120.0 . .
C17 C18 C19 120.0 . .
C19 C18 H18 120.0 . .
C18 C19 C21 120.0 . .
C18 C19 C20 115.5(11) . .
C21 C19 C20 124.5(11) . .
C19 C21 H21 120.0 . .
C22 C21 C19 120.0 . .
C22 C21 H21 120.0 . .
C16 C22 H22 120.0 . .
C21 C22 C16 120.0 . .
C21 C22 H22 120.0 . .
C19 C20 H20A 109.5 . .
C19 C20 H20B 109.5 . .
C19 C20 H20C 109.5 . .
H20A C20 H20B 109.5 . .
H20A C20 H20C 109.5 . .
H20B C20 H20C 109.5 . .
C1 C23 H23A 109.5 . .
C1 C23 H23B 109.5 . .
C1 C23 H23C 109.5 . .
H23A C23 H23B 109.5 . .
H23A C23 H23C 109.5 . .
H23B C23 H23C 109.5 . .
C1 C24 H24A 108.8 . .
C1 C24 H24B 108.8 . .
H24A C24 H24B 107.7 . .
N25 C24 C1 113.8(4) . .
N25 C24 H24A 108.8 . .
N25 C24 H24B 108.8 . .
C24 N25 Zn1 117.2(5) . .
C26 N25 Zn1 126.6(4) . .
C26 N25 C24 115.7(6) . .
N25 C26 H26 115.7 . .
N25 C26 C27 128.6(6) . .
C27 C26 H26 115.7 . .
C28 C27 C26 122.3(5) . .
C35 C27 C26 117.7(6) . .
C35 C27 C28 119.9(5) . .
C27 C28 C30 117.1(5) . .
O29 C28 C27 124.5(5) . .
O29 C28 C30 118.4(4) . .
Zn1 O29 Mn1 106.20(14) . .
C28 O29 Zn1 128.7(3) . .
C28 O29 Mn1 124.6(3) . .
O31 C30 C28 113.3(4) . .
O31 C30 C33 125.5(5) . .
C33 C30 C28 121.2(5) . .
C30 O31 Mn1 112.9(3) . .
C30 O31 C32 117.3(4) . .
C32 O31 Mn1 129.4(3) . .
O31 C32 H32A 109.5 . .
O31 C32 H32B 109.5 . .
O31 C32 H32C 109.5 . .
H32A C32 H32B 109.5 . .
H32A C32 H32C 109.5 . .
H32B C32 H32C 109.5 . .
C30 C33 H33 119.6 . .
C30 C33 C34 120.8(6) . .
C34 C33 H33 119.6 . .
C33 C34 N36A 105.2(8) . .
C35 C34 C33 119.3(5) . .
C35 C34 N36A 135.5(8) . .
N36 C34 C33 136.8(9) . .
N36 C34 C35 103.9(8) . .
C27 C35 H35 119.2 . .
C34 C35 C27 121.7(6) . .
C34 C35 H35 119.2 . .
N37 N36 C34 105.4(12) . .
N36 N37 C38 112.2(12) . .
C39 C38 N37 113.7(9) . .
C39 C38 C44 120.0 . .
C44 C38 N37 126.1(9) . .
C38 C39 H39 120.0 . .
C40 C39 C38 120.0 . .
C40 C39 H39 120.0 . .
C39 C40 H40 120.0 . .
C39 C40 C41 120.0 . .
C41 C40 H40 120.0 . .
C40 C41 C42 115.8(12) . .
C43 C41 C40 120.0 . .
C43 C41 C42 123.8(12) . .
C41 C43 H43 120.0 . .
C41 C43 C44 120.0 . .
C44 C43 H43 120.0 . .
C38 C44 H44 120.0 . .
C43 C44 C38 120.0 . .
C43 C44 H44 120.0 . .
C41 C42 H42A 109.5 . .
C41 C42 H42B 109.5 . .
C41 C42 H42C 109.5 . .
H42A C42 H42B 109.5 . .
H42A C42 H42C 109.5 . .
H42B C42 H42C 109.5 . .
C1 C45 H45A 109.5 . .
C1 C45 H45B 109.5 . .
C1 C45 H45C 109.5 . .
H45A C45 H45B 109.5 . .
H45A C45 H45C 109.5 . .
H45B C45 H45C 109.5 . .
Mn1 O1W H1WA 109.8 . .
Mn1 O1W H1WB 109.3 . .
H1WA O1W H1WB 104.2 . .
H2WA O2W H2WB 104.5 . .
H3WA O3W H3WB 104.5 . .
N37A N36A C34 103.0(12) . .
N36A N37A C38A 113.3(11) . .
C39A C38A N37A 116.4(9) . .
C39A C38A C44A 120.0 . .
C44A C38A N37A 123.5(9) . .
C38A C39A H39A 120.0 . .
C38A C39A C40A 120.0 . .
C40A C39A H39A 120.0 . .
C39A C40A H40A 120.0 . .
C41A C40A C39A 120.0 . .
C41A C40A H40A 120.0 . .
C40A C41A C43A 120.0 . .
C40A C41A C42A 115.4(12) . .
C43A C41A C42A 124.0(12) . .
C41A C43A H43A 120.0 . .
C44A C43A C41A 120.0 . .
C44A C43A H43A 120.0 . .
C38A C44A H44A 120.0 . .
C43A C44A C38A 120.0 . .
C43A C44A H44A 120.0 . .
C41A C42A H42D 109.5 . .
C41A C42A H42E 109.5 . .
C41A C42A H42F 109.5 . .
H42D C42A H42E 109.5 . .
H42D C42A H42F 109.5 . .
H42E C42A H42F 109.5 . .
N15A N14A C12 108.6(11) . .
N14A N15A C16A 111.9(9) . .
C17A C16A N15A 113.5(6) . .
C17A C16A C22A 120.0 . .
C22A C16A N15A 126.5(6) . .
C16A C17A H17A 120.0 . .
C16A C17A C18A 120.0 . .
C18A C17A H17A 120.0 . .
C17A C18A H18A 120.0 . .
C19A C18A C17A 120.0 . .
C19A C18A H18A 120.0 . .
C18A C19A C21A 120.0 . .
C18A C19A C20A 115.5(8) . .
C21A C19A C20A 124.3(8) . .
C19A C21A H21A 120.0 . .
C22A C21A C19A 120.0 . .
C22A C21A H21A 120.0 . .
C16A C22A H22A 120.0 . .
C21A C22A C16A 120.0 . .
C21A C22A H22A 120.0 . .
C19A C20A H20D 109.5 . .
C19A C20A H20E 109.5 . .
C19A C20A H20F 109.5 . .
H20D C20A H20E 109.5 . .
H20D C20A H20F 109.5 . .
H20E C20A H20F 109.5 . .

loop_
_geom_bond_atom_site_label_1
_geom_bond_atom_site_label_2
_geom_bond_distance
_geom_bond_site_symmetry_2
Zn1 Cl1 2.257(2) .
Zn1 N3 2.094(5) .
Zn1 O7 2.020(3) .
Zn1 N25 2.040(6) .
Zn1 O29 2.069(3) .
Mn1 N46 2.236(4) 3_766
Mn1 N46 2.199(3) .
Mn1 O7 2.166(3) .
Mn1 O9 2.452(3) .
Mn1 O29 2.158(3) .
Mn1 O31 2.501(3) .
Mn1 O1W 2.153(3) .
N46 N47 1.206(5) .
N47 N48 1.141(5) .
C1 C2 1.514(10) .
C1 C23 1.538(7) .
C1 C24 1.523(9) .
C1 C45 1.512(10) .
C2 H2A 0.9900 .
C2 H2B 0.9900 .
C2 N3 1.497(7) .
N3 C4 1.278(8) .
C4 H4 0.9500 .
C4 C5 1.440(9) .
C5 C6 1.413(7) .
C5 C13 1.397(9) .
C6 O7 1.314(5) .
C6 C8 1.410(7) .
C8 O9 1.377(6) .
C8 C11 1.371(7) .
O9 C10 1.438(6) .
C10 H10A 0.9800 .
C10 H10B 0.9800 .
C10 H10C 0.9800 .
C11 H11 0.9500 .
C11 C12 1.382(9) .
C12 C13 1.384(10) .
C12 N14 1.432(11) .
C12 N14A 1.513(11) .
C13 H13 0.9500 .
N14 N15 1.293(15) .
N15 C16 1.411(12) .
C16 C17 1.3900 .
C16 C22 1.3900 .
C17 H17 0.9500 .
C17 C18 1.3900 .
C18 H18 0.9500 .
C18 C19 1.3900 .
C19 C21 1.3900 .
C19 C20 1.485(14) .
C21 H21 0.9500 .
C21 C22 1.3900 .
C22 H22 0.9500 .
C20 H20A 0.9800 .
C20 H20B 0.9800 .
C20 H20C 0.9800 .
C23 H23A 0.9800 .
C23 H23B 0.9800 .
C23 H23C 0.9800 .
C24 H24A 0.9900 .
C24 H24B 0.9900 .
C24 N25 1.467(7) .
N25 C26 1.263(9) .
C26 H26 0.9500 .
C26 C27 1.464(9) .
C27 C28 1.410(7) .
C27 C35 1.397(8) .
C28 O29 1.304(6) .
C28 C30 1.430(7) .
C30 O31 1.361(6) .
C30 C33 1.363(7) .
O31 C32 1.433(5) .
C32 H32A 0.9800 .
C32 H32B 0.9800 .
C32 H32C 0.9800 .
C33 H33 0.9500 .
C33 C34 1.394(9) .
C34 C35 1.365(9) .
C34 N36 1.355(12) .
C34 N36A 1.543(13) .
C35 H35 0.9500 .
N36 N37 1.258(17) .
N37 C38 1.424(13) .
C38 C39 1.3900 .
C38 C44 1.3900 .
C39 H39 0.9500 .
C39 C40 1.3900 .
C40 H40 0.9500 .
C40 C41 1.3900 .
C41 C43 1.3900 .
C41 C42 1.542(15) .
C43 H43 0.9500 .
C43 C44 1.3900 .
C44 H44 0.9500 .
C42 H42A 0.9800 .
C42 H42B 0.9800 .
C42 H42C 0.9800 .
C45 H45A 0.9800 .
C45 H45B 0.9800 .
C45 H45C 0.9800 .
O1W H1WA 0.8754 .
O1W H1WB 0.8749 .
O2W H2WA 0.8704 .
O2W H2WB 0.8699 .
O3W H3WA 0.8701 .
O3W H3WB 0.8702 .
N36A N37A 1.281(17) .
N37A C38A 1.429(12) .
C38A C39A 1.3900 .
C38A C44A 1.3900 .
C39A H39A 0.9500 .
C39A C40A 1.3900 .
C40A H40A 0.9500 .
C40A C41A 1.3900 .
C41A C43A 1.3900 .
C41A C42A 1.536(15) .
C43A H43A 0.9500 .
C43A C44A 1.3900 .
C44A H44A 0.9500 .
C42A H42D 0.9800 .
C42A H42E 0.9800 .
C42A H42F 0.9800 .
N14A N15A 1.251(14) .
N15A C16A 1.456(10) .
C16A C17A 1.3900 .
C16A C22A 1.3900 .
C17A H17A 0.9500 .
C17A C18A 1.3900 .
C18A H18A 0.9500 .
C18A C19A 1.3900 .
C19A C21A 1.3900 .
C19A C20A 1.520(12) .
C21A H21A 0.9500 .
C21A C22A 1.3900 .
C22A H22A 0.9500 .
C20A H20D 0.9800 .
C20A H20E 0.9800 .
C20A H20F 0.9800 .

loop_
_geom_torsion_atom_site_label_1
_geom_torsion_atom_site_label_2
_geom_torsion_atom_site_label_3
_geom_torsion_atom_site_label_4
_geom_torsion
Zn1 N3 C4 C5 -7.7(9)
Zn1 N25 C26 C27 7.0(10)
C1 C2 N3 Zn1 40.8(7)
C1 C2 N3 C4 -151.4(6)
C1 C24 N25 Zn1 -59.3(9)
C1 C24 N25 C26 127.5(8)
C2 C1 C24 N25 75.3(9)
C2 N3 C4 C5 -175.0(6)
N3 C4 C5 C6 -9.3(10)
N3 C4 C5 C13 172.1(6)
C4 C5 C6 O7 3.3(8)
C4 C5 C6 C8 -175.7(5)
C4 C5 C13 C12 179.4(6)
C5 C6 O7 Zn1 19.8(7)
C5 C6 O7 Mn1 -166.4(4)
C5 C6 C8 O9 176.0(4)
C5 C6 C8 C11 -3.3(8)
C6 C5 C13 C12 0.7(10)
C6 C8 O9 Mn1 -5.7(5)
C6 C8 O9 C10 170.2(5)
C6 C8 C11 C12 -0.1(9)
O7 C6 C8 O9 -3.1(6)
O7 C6 C8 C11 177.7(5)
C8 C6 O7 Zn1 -161.2(3)
C8 C6 O7 Mn1 12.6(6)
C8 C11 C12 C13 3.7(10)
C8 C11 C12 N14 -179.2(10)
C8 C11 C12 N14A 178.2(8)
O9 C8 C11 C12 -179.2(5)
C11 C8 O9 Mn1 173.5(4)
C11 C8 O9 C10 -10.6(8)
C11 C12 C13 C5 -4.1(11)
C11 C12 N14 N15 -3.9(18)
C11 C12 N14A N15A 171.4(10)
C12 N14 N15 C16 -175.9(12)
C12 N14A N15A C16A 177.6(9)
C13 C5 C6 O7 -178.1(5)
C13 C5 C6 C8 2.9(8)
C13 C12 N14 N15 173.5(11)
C13 C12 N14A N15A -15.4(19)
N14 C12 C13 C5 177.8(7)
N14 N15 C16 C17 -172.8(12)
N14 N15 C16 C22 8(2)
N15 C16 C17 C18 -179.5(13)
N15 C16 C22 C21 179.4(13)
C16 C17 C18 C19 0.0
C17 C16 C22 C21 0.0
C17 C18 C19 C21 0.0
C17 C18 C19 C20 180(2)
C18 C19 C21 C22 0.0
C19 C21 C22 C16 0.0
C22 C16 C17 C18 0.0
C20 C19 C21 C22 -180(3)
C23 C1 C2 N3 -178.3(5)
C23 C1 C24 N25 -171.3(8)
C24 C1 C2 N3 -64.6(7)
C24 N25 C26 C27 179.4(6)
N25 C26 C27 C28 -1.4(10)
N25 C26 C27 C35 -179.9(6)
C26 C27 C28 O29 2.1(8)
C26 C27 C28 C30 -178.7(5)
C26 C27 C35 C34 178.6(5)
C27 C28 O29 Zn1 -8.5(7)
C27 C28 O29 Mn1 162.4(4)
C27 C28 C30 O31 -179.4(4)
C27 C28 C30 C33 -0.5(7)
C28 C27 C35 C34 0.1(8)
C28 C30 O31 Mn1 13.1(5)
C28 C30 O31 C32 -173.6(4)
C28 C30 C33 C34 1.3(7)
O29 C28 C30 O31 -0.1(6)
O29 C28 C30 C33 178.8(4)
C30 C28 O29 Zn1 172.2(3)
C30 C28 O29 Mn1 -16.9(6)
C30 C33 C34 C35 -1.3(8)
C30 C33 C34 N36 175.2(11)
C30 C33 C34 N36A 176.6(8)
O31 C30 C33 C34 -179.9(5)
C33 C30 O31 Mn1 -165.8(4)
C33 C30 O31 C32 7.5(7)
C33 C34 C35 C27 0.7(9)
C33 C34 N36 N37 2(2)
C33 C34 N36A N37A -169.6(10)
C34 N36 N37 C38 -175.6(13)
C34 N36A N37A C38A 179.6(10)
C35 C27 C28 O29 -179.5(5)
C35 C27 C28 C30 -0.2(7)
C35 C34 N36 N37 178.8(17)
C35 C34 N36A N37A 7.8(18)
N36 C34 C35 C27 -176.9(8)
N36 N37 C38 C39 -179.5(18)
N36 N37 C38 C44 4(3)
N37 C38 C39 C40 -176.3(16)
N37 C38 C44 C43 175.8(18)
C38 C39 C40 C41 0.0
C39 C38 C44 C43 0.0
C39 C40 C41 C43 0.0
C39 C40 C41 C42 -173(2)
C40 C41 C43 C44 0.0
C41 C43 C44 C38 0.0
C44 C38 C39 C40 0.0
C42 C41 C43 C44 173(3)
C45 C1 C2 N3 61.9(7)
C45 C1 C24 N25 -50.8(10)
N36A C34 C35 C27 -176.5(10)
N36A N37A C38A C39A -166.5(12)
N36A N37A C38A C44A 9.4(17)
N37A C38A C39A C40A 176.1(13)
N37A C38A C44A C43A -175.8(14)
C38A C39A C40A C41A 0.0
C39A C38A C44A C43A 0.0
C39A C40A C41A C43A 0.0
C39A C40A C41A C42A -171(2)
C40A C41A C43A C44A 0.0
C41A C43A C44A C38A 0.0
C44A C38A C39A C40A 0.0
C42A C41A C43A C44A 171(3)
N14A C12 C13 C5 -176.6(10)
N14A N15A C16A C17A -156.3(10)
N14A N15A C16A C22A 22.8(14)
N15A C16A C17A C18A 179.2(9)
N15A C16A C22A C21A -179.0(10)
C16A C17A C18A C19A 0.0
C17A C16A C22A C21A 0.0
C17A C18A C19A C21A 0.0
C17A C18A C19A C20A 175(2)
C18A C19A C21A C22A 0.0
C19A C21A C22A C16A 0.0
C22A C16A C17A C18A 0.0
C20A C19A C21A C22A -174(2)
